data_4086444
loop_
_publ_author_name
'Fukuda, Tetsuya'
'Yoshimoto, Takashi'
'Hashimoto, Hisako'
'Tobita, Hiromi'

_publ_section_title
;
 Synthesis of a Tungsten--Silylyne Complex via Stepwise Proton and Hydride
 Abstraction from a Hydrido Hydrosilylene Complex
;
_journal_issue 7
_journal_name_full Organometallics
_journal_page_first 921
_journal_paper_doi 10.1021/acs.organomet.6b00095
_journal_volume 35
_journal_year 2016
_chemical_formula_moiety 'C22 H42 O2 Si4 W'
_chemical_formula_sum 'C22 H42 O2 Si4 W'
_chemical_formula_weight 634.77
_chemical_name_systematic
; 
 ? 
;
_space_group_IT_number 2
_symmetry_cell_setting triclinic
_symmetry_space_group_name_Hall '-P 1'
_symmetry_space_group_name_H-M 'P -1'
_atom_sites_solution_hydrogens geom
_atom_sites_solution_primary direct
_atom_sites_solution_secondary difmap
_audit_creation_method SHELXL-97
_cell_angle_alpha 68.987(6)
_cell_angle_beta 89.604(4)
_cell_angle_gamma 79.879(3)
_cell_formula_units_Z 2
_cell_length_a 9.2590(11)
_cell_length_b 12.6926(10)
_cell_length_c 13.2925(15)
_cell_measurement_reflns_used 8464
_cell_measurement_temperature 150(2)
_cell_measurement_theta_max 27.48
_cell_measurement_theta_min 1.64
_cell_volume 1432.9(3)
_computing_data_collection 'teXsan Ver. 1.11'
_computing_molecular_graphics 'Yadokari-XG 2009(Wakita,Nemoto et al.,2009)'
_computing_publication_material 'Yadokari-XG 2009(Wakita,Nemoto et al.,2009)'
_computing_structure_refinement 'SHELXL-97 (Sheldrick, 1997)'
_computing_structure_solution 'SHELXS-97 (Sheldrick, 1990)'
_diffrn_ambient_temperature 150(2)
_diffrn_detector_area_resol_mean 10.00
_diffrn_measured_fraction_theta_full 0.980
_diffrn_measured_fraction_theta_max 0.980
_diffrn_measurement_device_type 'Rigaku RAXIS-RAPID Imaging Plate'
_diffrn_measurement_method \w
_diffrn_radiation_monochromator graphite
_diffrn_radiation_source 'rotation-anode X-ray tube'
_diffrn_radiation_type MoK\a
_diffrn_radiation_wavelength 0.71069
_diffrn_reflns_av_R_equivalents 0.0463
_diffrn_reflns_av_sigmaI/netI 0.0352
_diffrn_reflns_limit_h_max 12
_diffrn_reflns_limit_h_min -10
_diffrn_reflns_limit_k_max 16
_diffrn_reflns_limit_k_min -15
_diffrn_reflns_limit_l_max 17
_diffrn_reflns_limit_l_min -17
_diffrn_reflns_number 13385
_diffrn_reflns_theta_full 27.47
_diffrn_reflns_theta_max 27.47
_diffrn_reflns_theta_min 1.64
_exptl_absorpt_coefficient_mu 4.213
_exptl_absorpt_correction_T_max 0.3646
_exptl_absorpt_correction_T_min 0.2586
_exptl_absorpt_correction_type numerical
_exptl_absorpt_process_details NUMABS(Higashi,1999),ABSCOR(Higashi,1995)
_exptl_crystal_colour orange
_exptl_crystal_density_diffrn 1.471
_exptl_crystal_density_method 'not measured'
_exptl_crystal_description platelet
_exptl_crystal_F_000 640
_exptl_crystal_size_max 0.44
_exptl_crystal_size_mid 0.42
_exptl_crystal_size_min 0.30
_refine_diff_density_max 1.417
_refine_diff_density_min -1.454
_refine_diff_density_rms 0.198
_refine_ls_extinction_method none
_refine_ls_goodness_of_fit_ref 1.204
_refine_ls_hydrogen_treatment constr
_refine_ls_matrix_type full
_refine_ls_number_parameters 372
_refine_ls_number_reflns 6428
_refine_ls_number_restraints 0
_refine_ls_restrained_S_all 1.204
_refine_ls_R_factor_all 0.0291
_refine_ls_R_factor_gt 0.0261
_refine_ls_shift/su_max 0.001
_refine_ls_shift/su_mean 0.000
_refine_ls_structure_factor_coef Fsqd
_refine_ls_weighting_details 'calc w=1/[\s^2^(Fo^2^)+(0.0517P)^2^+0.2708P] where P=(Fo^2^+2Fc^2^)/3'
_refine_ls_weighting_scheme calc
_refine_ls_wR_factor_gt 0.0718
_refine_ls_wR_factor_ref 0.0810
_reflns_number_gt 6177
_reflns_number_total 6428
_reflns_threshold_expression >2sigma(I)
_cod_data_source_file om6b00095_si_003.cif
_cod_data_source_block tf141
_cod_depositor_comments 'Adding full bibliography for 4086443--4086444.cif.'
_cod_original_sg_symbol_H-M P-1
_cod_database_code 4086444

loop_
_symmetry_equiv_pos_as_xyz
'x, y, z'
'-x, -y, -z'

loop_
_atom_site_label
_atom_site_type_symbol
_atom_site_fract_x
_atom_site_fract_y
_atom_site_fract_z
_atom_site_U_iso_or_equiv
_atom_site_adp_type
_atom_site_occupancy
_atom_site_symmetry_multiplicity
_atom_site_calc_flag
_atom_site_refinement_flags
_atom_site_disorder_assembly
_atom_site_disorder_group
W1 W 0.234031(12) 0.374924(9) 0.355050(9) 0.02171(6) Uani 1 1 d . . .
C1 C 0.1619(4) 0.2567(3) 0.4744(3) 0.0320(7) Uani 1 1 d . A .
O1 O 0.1257(4) 0.1879(3) 0.5504(3) 0.0508(8) Uani 1 1 d . . .
C2 C 0.0372(4) 0.4392(3) 0.2854(3) 0.0325(7) Uani 1 1 d . A .
O2 O -0.0782(4) 0.4839(3) 0.2441(3) 0.0504(8) Uani 1 1 d . . .
C3 C 0.4570(15) 0.3832(8) 0.4354(13) 0.0236(19) Uani 0.503(6) 1 d P A 1
C4 C 0.342(2) 0.4314(14) 0.4826(8) 0.029(2) Uani 0.503(6) 1 d P A 1
C5 C 0.2638(9) 0.5302(15) 0.402(2) 0.032(2) Uani 0.503(6) 1 d P A 1
C6 C 0.334(2) 0.5444(13) 0.3020(13) 0.034(4) Uani 0.503(6) 1 d P A 1
C7 C 0.456(2) 0.4488(14) 0.3221(13) 0.032(3) Uani 0.503(6) 1 d P A 1
C8 C 0.5735(10) 0.2779(8) 0.4960(9) 0.051(3) Uani 0.503(6) 1 d P A 1
H8 H 0.6511 0.3012 0.5283 0.077 Uiso 0.503(6) 1 calc PR A 1
H8A H 0.6159 0.2422 0.4455 0.077 Uiso 0.503(6) 1 calc PR A 1
H8B H 0.5281 0.2226 0.5529 0.077 Uiso 0.503(6) 1 calc PR A 1
C9 C 0.3157(13) 0.3870(10) 0.6027(8) 0.057(3) Uani 0.503(6) 1 d P A 1
H9 H 0.3192 0.3039 0.6283 0.086 Uiso 0.503(6) 1 calc PR A 1
H9A H 0.2190 0.4252 0.6144 0.086 Uiso 0.503(6) 1 calc PR A 1
H9B H 0.3920 0.4035 0.6426 0.086 Uiso 0.503(6) 1 calc PR A 1
C10 C 0.1400(11) 0.6197(10) 0.4144(13) 0.069(4) Uani 0.503(6) 1 d P A 1
H10 H 0.1807 0.6833 0.4211 0.104 Uiso 0.503(6) 1 calc PR A 1
H10A H 0.0886 0.5848 0.4792 0.104 Uiso 0.503(6) 1 calc PR A 1
H10B H 0.0709 0.6488 0.3508 0.104 Uiso 0.503(6) 1 calc PR A 1
C11 C 0.4103(16) 0.5778(13) 0.1701(8) 0.070(4) Uani 0.497(6) 1 d P A 2
H11 H 0.3196 0.6134 0.1240 0.104 Uiso 0.497(6) 1 calc PR A 2
H11A H 0.4688 0.5211 0.1447 0.104 Uiso 0.497(6) 1 calc PR A 2
H11B H 0.4671 0.6370 0.1671 0.104 Uiso 0.497(6) 1 calc PR A 2
C12 C 0.5641(11) 0.4300(11) 0.2446(9) 0.054(3) Uani 0.503(6) 1 d P A 1
H12 H 0.6409 0.4753 0.2407 0.081 Uiso 0.503(6) 1 calc PR A 1
H12A H 0.5142 0.4540 0.1730 0.081 Uiso 0.503(6) 1 calc PR A 1
H12B H 0.6086 0.3484 0.2687 0.081 Uiso 0.503(6) 1 calc PR A 1
C13 C 0.4644(16) 0.4168(18) 0.367(2) 0.037(4) Uani 0.497(6) 1 d P A 2
C14 C 0.4046(19) 0.3970(10) 0.4675(12) 0.027(2) Uani 0.497(6) 1 d P A 2
C15 C 0.2805(14) 0.4861(15) 0.4549(13) 0.0246(19) Uani 0.497(6) 1 d P A 2
C16 C 0.2650(12) 0.5597(9) 0.3434(14) 0.0246(18) Uani 0.497(6) 1 d P A 2
C17 C 0.372(2) 0.5188(14) 0.2853(14) 0.031(4) Uani 0.497(6) 1 d P A 2
C18 C 0.6048(10) 0.3506(12) 0.3436(14) 0.072(4) Uani 0.497(6) 1 d P A 2
H18 H 0.6884 0.3836 0.3553 0.109 Uiso 0.497(6) 1 calc PR A 2
H18A H 0.5989 0.3553 0.2685 0.109 Uiso 0.497(6) 1 calc PR A 2
H18B H 0.6182 0.2700 0.3920 0.109 Uiso 0.497(6) 1 calc PR A 2
C19 C 0.4641(11) 0.3079(7) 0.5758(8) 0.054(3) Uani 0.497(6) 1 d P A 2
H19 H 0.5493 0.2554 0.5658 0.081 Uiso 0.497(6) 1 calc PR A 2
H19A H 0.3877 0.2643 0.6094 0.081 Uiso 0.497(6) 1 calc PR A 2
H19B H 0.4939 0.3460 0.6225 0.081 Uiso 0.497(6) 1 calc PR A 2
C20 C 0.1917(11) 0.5006(9) 0.5459(7) 0.047(2) Uani 0.497(6) 1 d P A 2
H20 H 0.2438 0.5370 0.5844 0.071 Uiso 0.497(6) 1 calc PR A 2
H20A H 0.1777 0.4252 0.5959 0.071 Uiso 0.497(6) 1 calc PR A 2
H20B H 0.0957 0.5490 0.5166 0.071 Uiso 0.497(6) 1 calc PR A 2
C21 C 0.1497(12) 0.6686(7) 0.2961(9) 0.054(3) Uani 0.497(6) 1 d P A 2
H21 H 0.1847 0.7325 0.3070 0.081 Uiso 0.497(6) 1 calc PR A 2
H21A H 0.0579 0.6572 0.3320 0.081 Uiso 0.497(6) 1 calc PR A 2
H21B H 0.1323 0.6863 0.2186 0.081 Uiso 0.497(6) 1 calc PR A 2
C22 C 0.2928(13) 0.6419(7) 0.1951(9) 0.059(3) Uani 0.503(6) 1 d P A 1
H22 H 0.1904 0.6791 0.1941 0.088 Uiso 0.503(6) 1 calc PR A 1
H22A H 0.3040 0.6119 0.1365 0.088 Uiso 0.503(6) 1 calc PR A 1
H22B H 0.3571 0.6980 0.1853 0.088 Uiso 0.503(6) 1 calc PR A 1
Si1 Si 0.24557(10) 0.25737(8) 0.26331(8) 0.02317(18) Uani 1 1 d . A .
C23 C 0.2331(3) 0.1624(3) 0.1886(3) 0.0229(6) Uani 1 1 d . . .
Si2 Si 0.08678(11) 0.07391(9) 0.25762(9) 0.0303(2) Uani 1 1 d . A .
Si3 Si 0.17644(11) 0.26347(9) 0.04181(8) 0.0308(2) Uani 1 1 d . A .
Si4 Si 0.42406(10) 0.06989(8) 0.20446(8) 0.02685(19) Uani 1 1 d . A .
C24 C 0.1609(5) -0.0366(4) 0.3917(4) 0.0453(10) Uani 1 1 d . . .
H24 H 0.0849 -0.0805 0.4251 0.068 Uiso 1 1 calc R A .
H24A H 0.1901 0.0016 0.4386 0.068 Uiso 1 1 calc R . .
H24B H 0.2465 -0.0886 0.3816 0.068 Uiso 1 1 calc R . .
C25 C 0.0196(5) 0.0025(4) 0.1695(4) 0.0492(11) Uani 1 1 d . . .
H25 H -0.0474 -0.0477 0.2091 0.074 Uiso 1 1 calc R A .
H25A H 0.1036 -0.0433 0.1497 0.074 Uiso 1 1 calc R . .
H25B H -0.0324 0.0613 0.1040 0.074 Uiso 1 1 calc R . .
C26 C -0.0777(4) 0.1640(4) 0.2881(4) 0.0425(9) Uani 1 1 d . . .
H26 H -0.1237 0.2234 0.2207 0.064 Uiso 1 1 calc R A .
H26A H -0.0472 0.2004 0.3361 0.064 Uiso 1 1 calc R . .
H26B H -0.1485 0.1153 0.3234 0.064 Uiso 1 1 calc R . .
C27 C -0.0205(4) 0.3315(4) 0.0253(4) 0.0447(10) Uani 1 1 d . . .
H27 H -0.0415 0.3701 0.0772 0.067 Uiso 1 1 calc R A .
H27A H -0.0812 0.2725 0.0382 0.067 Uiso 1 1 calc R . .
H27B H -0.0431 0.3879 -0.0483 0.067 Uiso 1 1 calc R . .
C28 C 0.2076(5) 0.1863(5) -0.0551(4) 0.0526(12) Uani 1 1 d . . .
H28 H 0.1392 0.1328 -0.0429 0.079 Uiso 1 1 calc R A .
H28A H 0.3088 0.1436 -0.0439 0.079 Uiso 1 1 calc R . .
H28B H 0.1910 0.2422 -0.1292 0.079 Uiso 1 1 calc R . .
C29 C 0.2804(5) 0.3843(4) 0.0011(3) 0.0430(9) Uani 1 1 d . . .
H29 H 0.2472 0.4367 -0.0725 0.065 Uiso 1 1 calc R A .
H29A H 0.3857 0.3536 0.0038 0.065 Uiso 1 1 calc R . .
H29B H 0.2629 0.4260 0.0507 0.065 Uiso 1 1 calc R . .
C30 C 0.5556(4) 0.1464(4) 0.1103(4) 0.0420(9) Uani 1 1 d . . .
H30 H 0.6517 0.0956 0.1220 0.063 Uiso 1 1 calc R A .
H30A H 0.5658 0.2157 0.1241 0.063 Uiso 1 1 calc R . .
H30B H 0.5181 0.1680 0.0355 0.063 Uiso 1 1 calc R . .
C31 C 0.4155(5) -0.0635(4) 0.1762(4) 0.0431(9) Uani 1 1 d . . .
H31 H 0.3777 -0.0423 0.1015 0.065 Uiso 1 1 calc R A .
H31A H 0.3501 -0.1076 0.2256 0.065 Uiso 1 1 calc R . .
H31B H 0.5142 -0.1105 0.1867 0.065 Uiso 1 1 calc R . .
C32 C 0.5129(4) 0.0290(3) 0.3430(3) 0.0362(8) Uani 1 1 d . . .
H32 H 0.6061 -0.0244 0.3504 0.054 Uiso 1 1 calc R A .
H32A H 0.4474 -0.0080 0.3973 0.054 Uiso 1 1 calc R . .
H32B H 0.5318 0.0981 0.3535 0.054 Uiso 1 1 calc R . .

loop_
_atom_site_aniso_label
_atom_site_aniso_U_11
_atom_site_aniso_U_22
_atom_site_aniso_U_33
_atom_site_aniso_U_23
_atom_site_aniso_U_13
_atom_site_aniso_U_12
W1 0.01983(9) 0.02237(8) 0.02811(9) -0.01413(6) 0.00265(5) -0.00652(5)
C1 0.0298(17) 0.0346(17) 0.0366(18) -0.0160(15) 0.0024(14) -0.0124(14)
O1 0.055(2) 0.0544(19) 0.0452(17) -0.0110(15) 0.0094(14) -0.0306(16)
C2 0.0359(19) 0.0323(17) 0.0333(18) -0.0177(14) -0.0007(14) -0.0040(14)
O2 0.0369(17) 0.060(2) 0.0513(18) -0.0216(16) -0.0103(14) 0.0025(14)
C3 0.013(5) 0.027(4) 0.033(7) -0.009(5) 0.007(4) -0.014(4)
C4 0.035(7) 0.027(7) 0.033(5) -0.014(6) 0.010(6) -0.022(5)
C5 0.027(4) 0.028(7) 0.050(8) -0.028(6) -0.005(7) -0.003(5)
C6 0.057(11) 0.017(5) 0.031(10) -0.011(4) -0.009(7) -0.009(6)
C7 0.033(6) 0.044(8) 0.032(6) -0.018(6) 0.013(6) -0.030(6)
C8 0.039(5) 0.035(4) 0.072(7) -0.008(4) -0.026(4) -0.009(3)
C9 0.077(7) 0.074(7) 0.042(5) -0.033(5) 0.015(5) -0.045(6)
C10 0.040(5) 0.063(6) 0.131(12) -0.073(8) -0.004(6) 0.002(4)
C11 0.094(10) 0.094(9) 0.040(5) -0.022(5) 0.020(5) -0.072(8)
C12 0.038(5) 0.090(8) 0.057(6) -0.042(6) 0.020(4) -0.039(5)
C13 0.025(5) 0.047(10) 0.065(12) -0.044(9) 0.028(10) -0.023(7)
C14 0.015(6) 0.029(6) 0.035(7) -0.007(4) 0.001(5) -0.011(5)
C15 0.031(6) 0.022(6) 0.024(6) -0.010(4) -0.003(4) -0.009(5)
C16 0.034(5) 0.018(4) 0.026(5) -0.011(5) 0.002(5) -0.010(3)
C17 0.050(9) 0.036(10) 0.028(5) -0.024(6) 0.015(6) -0.033(8)
C18 0.025(4) 0.090(8) 0.143(13) -0.088(9) 0.021(6) -0.016(5)
C19 0.055(6) 0.032(4) 0.066(6) -0.003(4) -0.032(5) -0.017(4)
C20 0.058(5) 0.070(6) 0.044(5) -0.043(4) 0.024(4) -0.042(5)
C21 0.054(6) 0.029(4) 0.073(7) -0.013(4) -0.024(5) -0.001(4)
C22 0.074(7) 0.029(4) 0.059(6) 0.005(4) -0.033(5) -0.019(4)
Si1 0.0195(4) 0.0255(4) 0.0305(4) -0.0163(4) 0.0041(3) -0.0065(3)
C23 0.0175(14) 0.0282(15) 0.0270(15) -0.0148(12) 0.0018(11) -0.0041(11)
Si2 0.0261(5) 0.0335(5) 0.0397(5) -0.0199(4) 0.0055(4) -0.0129(4)
Si3 0.0250(5) 0.0397(5) 0.0271(4) -0.0138(4) -0.0023(3) -0.0009(4)
Si4 0.0217(4) 0.0294(4) 0.0311(5) -0.0154(4) 0.0016(3) 0.0006(3)
C24 0.046(2) 0.042(2) 0.049(2) -0.0108(18) 0.0096(18) -0.0209(18)
C25 0.045(2) 0.051(2) 0.071(3) -0.041(2) -0.002(2) -0.0179(19)
C26 0.0268(18) 0.057(2) 0.057(3) -0.031(2) 0.0130(17) -0.0183(17)
C27 0.0254(18) 0.054(2) 0.045(2) -0.0116(19) -0.0081(16) 0.0036(16)
C28 0.047(3) 0.081(3) 0.036(2) -0.034(2) -0.0040(18) -0.002(2)
C29 0.036(2) 0.043(2) 0.037(2) 0.0012(16) -0.0005(16) -0.0095(17)
C30 0.0263(18) 0.049(2) 0.046(2) -0.0139(18) 0.0076(16) -0.0036(16)
C31 0.046(2) 0.0360(19) 0.053(2) -0.0283(18) -0.0029(18) 0.0048(17)
C32 0.0337(19) 0.0348(18) 0.039(2) -0.0128(15) -0.0046(15) -0.0044(15)

loop_
_atom_type_symbol
_atom_type_description
_atom_type_scat_dispersion_real
_atom_type_scat_dispersion_imag
_atom_type_scat_source
C C 0.0033 0.0016 'International Tables Vol C Tables 4.2.6.8 and 6.1.1.4'
H H 0.0000 0.0000 'International Tables Vol C Tables 4.2.6.8 and 6.1.1.4'
O O 0.0106 0.0060 'International Tables Vol C Tables 4.2.6.8 and 6.1.1.4'
Si Si 0.0817 0.0704 'International Tables Vol C Tables 4.2.6.8 and 6.1.1.4'
W W -0.8490 6.8722 'International Tables Vol C Tables 4.2.6.8 and 6.1.1.4'

loop_
_geom_angle_atom_site_label_1
_geom_angle_atom_site_label_2
_geom_angle_atom_site_label_3
_geom_angle
C2 W1 C1 92.18(16)
C2 W1 Si1 85.20(11)
C1 W1 Si1 87.45(11)
C2 W1 C14 142.9(5)
C1 W1 C14 92.4(3)
Si1 W1 C14 131.7(5)
C2 W1 C13 143.4(6)
C1 W1 C13 121.4(7)
Si1 W1 C13 108.6(3)
C14 W1 C13 35.4(4)
C2 W1 C5 96.9(4)
C1 W1 C5 111.5(6)
Si1 W1 C5 160.8(6)
C14 W1 C5 47.7(4)
C13 W1 C5 59.4(4)
C2 W1 C17 106.1(5)
C1 W1 C17 152.8(4)
Si1 W1 C17 113.5(4)
C14 W1 C17 60.9(5)
C13 W1 C17 37.3(7)
C5 W1 C17 47.5(5)
C2 W1 C15 107.2(4)
C1 W1 C15 96.1(4)
Si1 W1 C15 166.9(3)
C14 W1 C15 35.8(4)
C13 W1 C15 58.9(4)
C5 W1 C15 17.7(4)
C17 W1 C15 59.6(4)
C2 W1 C4 125.5(6)
C1 W1 C4 88.8(2)
Si1 W1 C4 149.2(6)
C14 W1 C4 18.1(3)
C13 W1 C4 49.4(4)
C5 W1 C4 34.9(4)
C17 W1 C4 64.3(5)
C15 W1 C4 19.3(3)
C2 W1 C16 90.0(3)
C1 W1 C16 128.5(4)
Si1 W1 C16 143.9(4)
C14 W1 C16 59.2(4)
C13 W1 C16 58.6(5)
C5 W1 C16 18.0(4)
C17 W1 C16 34.6(3)
C15 W1 C16 35.4(4)
C4 W1 C16 50.4(4)
C2 W1 C6 99.5(5)
C1 W1 C6 146.1(5)
Si1 W1 C6 125.0(5)
C14 W1 C6 59.7(4)
C13 W1 C6 44.6(5)
C5 W1 C6 35.8(5)
C17 W1 C6 13.1(4)
C15 W1 C6 50.0(4)
C4 W1 C6 58.6(4)
C16 W1 C6 21.6(4)
C2 W1 C3 154.1(3)
C1 W1 C3 101.1(4)
Si1 W1 C3 117.2(4)
C14 W1 C3 16.8(3)
C13 W1 C3 21.3(4)
C5 W1 C3 57.6(4)
C17 W1 C3 54.6(5)
C15 W1 C3 49.8(4)
C4 W1 C3 34.3(4)
C16 W1 C3 64.3(4)
C6 W1 C3 57.8(4)
O1 C1 W1 175.1(3)
O2 C2 W1 175.7(3)
C4 C3 C7 111.0(14)
C4 C3 C8 125.0(16)
C7 C3 C8 124.0(16)
C4 C3 W1 72.3(6)
C7 C3 W1 73.0(8)
C8 C3 W1 124.0(6)
C3 C4 C5 108.0(11)
C3 C4 C9 124.7(18)
C5 C4 C9 127(2)
C3 C4 W1 73.4(6)
C5 C4 W1 71.7(5)
C9 C4 W1 124.1(6)
C4 C5 C6 108.2(10)
C4 C5 C10 128(2)
C6 C5 C10 123(2)
C4 C5 W1 73.4(5)
C6 C5 W1 73.4(6)
C10 C5 W1 125.4(6)
C5 C6 C7 107.9(11)
C5 C6 C22 127(2)
C7 C6 C22 125.2(19)
C5 C6 W1 70.7(7)
C7 C6 W1 72.8(8)
C22 C6 W1 123.1(9)
C3 C7 C6 104.9(14)
C3 C7 C12 127.7(18)
C6 C7 C12 127.2(16)
C3 C7 W1 71.9(7)
C6 C7 W1 71.6(9)
C12 C7 W1 125.2(10)
C14 C13 C17 109.0(11)
C14 C13 C18 127(2)
C17 C13 C18 124(2)
C14 C13 W1 72.1(6)
C17 C13 W1 72.2(8)
C18 C13 W1 124.5(8)
C13 C14 C15 108.0(10)
C13 C14 C19 129(2)
C15 C14 C19 123(2)
C13 C14 W1 72.5(7)
C15 C14 W1 73.8(5)
C19 C14 W1 124.7(5)
C14 C15 C16 107.3(11)
C14 C15 C20 124.6(18)
C16 C15 C20 128.0(16)
C14 C15 W1 70.4(5)
C16 C15 W1 72.9(6)
C20 C15 W1 124.8(6)
C17 C16 C15 110.5(14)
C17 C16 C21 125.0(16)
C15 C16 C21 124.5(15)
C17 C16 W1 71.4(7)
C15 C16 W1 71.6(5)
C21 C16 W1 124.9(6)
C16 C17 C13 105.1(13)
C16 C17 C11 128.2(18)
C13 C17 C11 125.5(17)
C16 C17 W1 74.0(7)
C13 C17 W1 70.5(7)
C11 C17 W1 129.6(9)
C23 Si1 W1 173.71(11)
Si1 C23 Si4 106.02(15)
Si1 C23 Si3 105.27(16)
Si4 C23 Si3 113.11(16)
Si1 C23 Si2 105.11(16)
Si4 C23 Si2 112.57(16)
Si3 C23 Si2 113.81(16)
C24 Si2 C26 105.0(2)
C24 Si2 C25 109.9(2)
C26 Si2 C25 107.3(2)
C24 Si2 C23 110.91(17)
C26 Si2 C23 112.46(17)
C25 Si2 C23 111.1(2)
C27 Si3 C29 105.8(2)
C27 Si3 C28 107.4(2)
C29 Si3 C28 109.1(2)
C27 Si3 C23 111.73(18)
C29 Si3 C23 110.51(17)
C28 Si3 C23 112.1(2)
C30 Si4 C31 106.8(2)
C30 Si4 C32 104.73(19)
C31 Si4 C32 109.36(19)
C30 Si4 C23 112.77(17)
C31 Si4 C23 111.03(17)
C32 Si4 C23 111.79(17)

loop_
_geom_bond_atom_site_label_1
_geom_bond_atom_site_label_2
_geom_bond_distance
W1 C2 1.950(4)
W1 C1 1.961(4)
W1 Si1 2.2297(9)
W1 C14 2.301(8)
W1 C13 2.306(13)
W1 C5 2.329(8)
W1 C17 2.330(14)
W1 C15 2.346(8)
W1 C4 2.352(9)
W1 C16 2.363(8)
W1 C6 2.365(14)
W1 C3 2.367(9)
C1 O1 1.166(5)
C2 O2 1.156(5)
C3 C4 1.393(16)
C3 C7 1.435(13)
C3 C8 1.527(14)
C4 C5 1.405(17)
C4 C9 1.524(13)
C5 C6 1.44(2)
C5 C10 1.518(12)
C6 C7 1.45(3)
C6 C22 1.508(17)
C7 C12 1.48(2)
C11 C17 1.514(19)
C13 C14 1.399(17)
C13 C17 1.48(3)
C13 C18 1.513(16)
C14 C15 1.427(15)
C14 C19 1.510(12)
C15 C16 1.433(13)
C15 C20 1.506(13)
C16 C17 1.396(14)
C16 C21 1.521(14)
Si1 C23 1.833(3)
C23 Si4 1.910(3)
C23 Si3 1.926(3)
C23 Si2 1.928(3)
Si2 C24 1.871(5)
Si2 C26 1.871(4)
Si2 C25 1.884(4)
Si3 C27 1.854(4)
Si3 C29 1.868(4)
Si3 C28 1.871(5)
Si4 C30 1.875(4)
Si4 C31 1.876(4)
Si4 C32 1.876(4)

loop_
_geom_torsion_atom_site_label_1
_geom_torsion_atom_site_label_2
_geom_torsion_atom_site_label_3
_geom_torsion_atom_site_label_4
_geom_torsion
C2 W1 C1 O1 -137(4)
Si1 W1 C1 O1 137(4)
C14 W1 C1 O1 6(4)
C13 W1 C1 O1 27(4)
C5 W1 C1 O1 -39(4)
C17 W1 C1 O1 -5(5)
C15 W1 C1 O1 -30(4)
C4 W1 C1 O1 -12(4)
C16 W1 C1 O1 -46(4)
C6 W1 C1 O1 -27(4)
C3 W1 C1 O1 20(4)
C1 W1 C2 O2 125(5)
Si1 W1 C2 O2 -147(5)
C14 W1 C2 O2 29(5)
C13 W1 C2 O2 -32(5)
C5 W1 C2 O2 14(5)
C17 W1 C2 O2 -34(5)
C15 W1 C2 O2 28(5)
C4 W1 C2 O2 35(5)
C16 W1 C2 O2 -3(5)
C6 W1 C2 O2 -23(5)
C3 W1 C2 O2 4(5)
C2 W1 C3 C4 48.7(16)
C1 W1 C3 C4 -70.9(7)
Si1 W1 C3 C4 -163.8(6)
C14 W1 C3 C4 -11.2(9)
C13 W1 C3 C4 125.6(14)
C5 W1 C3 C4 37.5(7)
C17 W1 C3 C4 95.5(7)
C15 W1 C3 C4 17.7(5)
C16 W1 C3 C4 56.7(7)
C6 W1 C3 C4 80.2(8)
C2 W1 C3 C7 -70.7(16)
C1 W1 C3 C7 169.7(10)
Si1 W1 C3 C7 76.8(10)
C14 W1 C3 C7 -130.6(17)
C13 W1 C3 C7 6.2(17)
C5 W1 C3 C7 -81.9(12)
C17 W1 C3 C7 -23.9(10)
C15 W1 C3 C7 -101.7(11)
C4 W1 C3 C7 -119.4(13)
C16 W1 C3 C7 -62.7(10)
C6 W1 C3 C7 -39.2(11)
C2 W1 C3 C8 169.4(7)
C1 W1 C3 C8 49.8(14)
Si1 W1 C3 C8 -43.1(15)
C14 W1 C3 C8 109(2)
C13 W1 C3 C8 -114(3)
C5 W1 C3 C8 158(2)
C17 W1 C3 C8 -143.8(19)
C15 W1 C3 C8 138.4(19)
C4 W1 C3 C8 120.7(19)
C16 W1 C3 C8 177.3(18)
C6 W1 C3 C8 -159.1(19)
C7 C3 C4 C5 -0.6(12)
C8 C3 C4 C5 176.8(7)
W1 C3 C4 C5 -63.8(6)
C7 C3 C4 C9 -176.6(10)
C8 C3 C4 C9 0.8(14)
W1 C3 C4 C9 120.3(8)
C7 C3 C4 W1 63.1(8)
C8 C3 C4 W1 -119.5(8)
C2 W1 C4 C3 -156.3(7)
C1 W1 C4 C3 111.9(8)
Si1 W1 C4 C3 29.0(9)
C14 W1 C4 C3 10.5(9)
C13 W1 C4 C3 -22.9(8)
C5 W1 C4 C3 -116.0(10)
C17 W1 C4 C3 -64.3(7)
C15 W1 C4 C3 -135.5(13)
C16 W1 C4 C3 -102.3(8)
C6 W1 C4 C3 -77.7(8)
C2 W1 C4 C5 -40.2(11)
C1 W1 C4 C5 -132.0(11)
Si1 W1 C4 C5 145.0(10)
C14 W1 C4 C5 126.5(12)
C13 W1 C4 C5 93.2(9)
C17 W1 C4 C5 51.8(8)
C15 W1 C4 C5 -19.5(9)
C16 W1 C4 C5 13.7(7)
C6 W1 C4 C5 38.3(7)
C3 W1 C4 C5 116.0(10)
C2 W1 C4 C9 82.8(16)
C1 W1 C4 C9 -9.0(16)
Si1 W1 C4 C9 -92.0(17)
C14 W1 C4 C9 -111(2)
C13 W1 C4 C9 -144(2)
C5 W1 C4 C9 123(2)
C17 W1 C4 C9 175(2)
C15 W1 C4 C9 104(3)
C16 W1 C4 C9 137(2)
C6 W1 C4 C9 161(2)
C3 W1 C4 C9 -121(2)
C3 C4 C5 C6 -0.8(11)
C9 C4 C5 C6 175.0(9)
W1 C4 C5 C6 -65.7(7)
C3 C4 C5 C10 -172.7(9)
C9 C4 C5 C10 3.1(15)
W1 C4 C5 C10 122.4(10)
C3 C4 C5 W1 64.9(6)
C9 C4 C5 W1 -119.3(9)
C2 W1 C5 C4 148.0(10)
C1 W1 C5 C4 52.9(10)
Si1 W1 C5 C4 -117(2)
C14 W1 C5 C4 -19.8(5)
C13 W1 C5 C4 -61.8(8)
C17 W1 C5 C4 -106.4(10)
C15 W1 C5 C4 21.2(10)
C16 W1 C5 C4 -143.9(15)
C6 W1 C5 C4 -115.4(10)
C3 W1 C5 C4 -36.9(7)
C2 W1 C5 C6 -96.6(11)
C1 W1 C5 C6 168.3(10)
Si1 W1 C5 C6 -1(2)
C14 W1 C5 C6 95.6(9)
C13 W1 C5 C6 53.6(9)
C17 W1 C5 C6 8.9(12)
C15 W1 C5 C6 136.6(14)
C4 W1 C5 C6 115.4(10)
C16 W1 C5 C6 -28.5(12)
C3 W1 C5 C6 78.5(8)
C2 W1 C5 C10 22.3(19)
C1 W1 C5 C10 -72.8(19)
Si1 W1 C5 C10 117.5(12)
C14 W1 C5 C10 -146(3)
C13 W1 C5 C10 172(3)
C17 W1 C5 C10 128(2)
C15 W1 C5 C10 -105(3)
C4 W1 C5 C10 -126(3)
C16 W1 C5 C10 90(2)
C6 W1 C5 C10 119(3)
C3 W1 C5 C10 -163(2)
C4 C5 C6 C7 2.0(13)
C10 C5 C6 C7 174.4(10)
W1 C5 C6 C7 -63.7(9)
C4 C5 C6 C22 -176.9(11)
C10 C5 C6 C22 -4.4(18)
W1 C5 C6 C22 117.4(13)
C4 C5 C6 W1 65.7(7)
C10 C5 C6 W1 -121.9(8)
C2 W1 C6 C5 88.7(10)
C1 W1 C6 C5 -19.8(18)
Si1 W1 C6 C5 179.4(8)
C14 W1 C6 C5 -58.4(8)
C13 W1 C6 C5 -99.5(10)
C17 W1 C6 C5 -150(4)
C15 W1 C6 C5 -15.9(6)
C4 W1 C6 C5 -37.3(7)
C16 W1 C6 C5 23.7(8)
C3 W1 C6 C5 -78.0(8)
C2 W1 C6 C7 -154.6(9)
C1 W1 C6 C7 96.9(15)
Si1 W1 C6 C7 -63.8(9)
C14 W1 C6 C7 58.3(8)
C13 W1 C6 C7 17.2(7)
C5 W1 C6 C7 116.7(11)
C17 W1 C6 C7 -33(3)
C15 W1 C6 C7 100.9(9)
C4 W1 C6 C7 79.4(8)
C16 W1 C6 C7 140.4(14)
C3 W1 C6 C7 38.8(7)
C2 W1 C6 C22 -33.3(16)
C1 W1 C6 C22 -141.8(11)
Si1 W1 C6 C22 57.4(18)
C14 W1 C6 C22 180(2)
C13 W1 C6 C22 138(2)
C5 W1 C6 C22 -122(2)
C17 W1 C6 C22 88(4)
C15 W1 C6 C22 -138(2)
C4 W1 C6 C22 -159(2)
C16 W1 C6 C22 -98(2)
C3 W1 C6 C22 160(2)
C4 C3 C7 C6 1.8(14)
C8 C3 C7 C6 -175.6(9)
W1 C3 C7 C6 64.5(10)
C4 C3 C7 C12 176.4(12)
C8 C3 C7 C12 -1(2)
W1 C3 C7 C12 -120.9(15)
C4 C3 C7 W1 -62.7(7)
C8 C3 C7 W1 119.9(9)
C5 C6 C7 C3 -2.3(14)
C22 C6 C7 C3 176.6(11)
W1 C6 C7 C3 -64.7(9)
C5 C6 C7 C12 -176.9(12)
C22 C6 C7 C12 2(2)
W1 C6 C7 C12 120.7(14)
C5 C6 C7 W1 62.4(8)
C22 C6 C7 W1 -118.7(13)
C2 W1 C7 C3 147.1(9)
C1 W1 C7 C3 -14.5(13)
Si1 W1 C7 C3 -116.4(9)
C14 W1 C7 C3 17.3(6)
C13 W1 C7 C3 -9(2)
C5 W1 C7 C3 75.9(10)
C17 W1 C7 C3 129.8(18)
C15 W1 C7 C3 56.3(8)
C4 W1 C7 C3 35.0(8)
C16 W1 C7 C3 96.3(10)
C6 W1 C7 C3 113.2(13)
C2 W1 C7 C6 33.9(12)
C1 W1 C7 C6 -127.7(9)
Si1 W1 C7 C6 130.5(9)
C14 W1 C7 C6 -95.9(10)
C13 W1 C7 C6 -122(3)
C5 W1 C7 C6 -37.3(8)
C17 W1 C7 C6 16.6(13)
C15 W1 C7 C6 -56.9(8)
C4 W1 C7 C6 -78.2(9)
C16 W1 C7 C6 -16.9(6)
C3 W1 C7 C6 -113.2(13)
C2 W1 C7 C12 -89.1(14)
C1 W1 C7 C12 109.3(12)
Si1 W1 C7 C12 7.4(14)
C14 W1 C7 C12 141.1(18)
C13 W1 C7 C12 115(4)
C5 W1 C7 C12 -160.3(18)
C17 W1 C7 C12 -106(2)
C15 W1 C7 C12 -179.9(17)
C4 W1 C7 C12 158.8(18)
C16 W1 C7 C12 -139.9(17)
C6 W1 C7 C12 -123.0(19)
C3 W1 C7 C12 124(2)
C2 W1 C13 C14 114.5(15)
C1 W1 C13 C14 -39.1(13)
Si1 W1 C13 C14 -137.7(10)
C5 W1 C13 C14 58.8(8)
C17 W1 C13 C14 117.6(10)
C15 W1 C13 C14 38.1(7)
C4 W1 C13 C14 17.1(5)
C16 W1 C13 C14 79.8(8)
C6 W1 C13 C14 100.9(10)
C3 W1 C13 C14 -20.0(8)
C2 W1 C13 C17 -3.0(13)
C1 W1 C13 C17 -156.7(9)
Si1 W1 C13 C17 104.7(7)
C14 W1 C13 C17 -117.6(10)
C5 W1 C13 C17 -58.8(7)
C15 W1 C13 C17 -79.5(7)
C4 W1 C13 C17 -100.4(8)
C16 W1 C13 C17 -37.8(6)
C6 W1 C13 C17 -16.7(7)
C3 W1 C13 C17 -137.6(14)
C2 W1 C13 C18 -122.9(16)
C1 W1 C13 C18 83.5(19)
Si1 W1 C13 C18 -15(2)
C14 W1 C13 C18 123(3)
C5 W1 C13 C18 -179(3)
C17 W1 C13 C18 -120(3)
C15 W1 C13 C18 161(3)
C4 W1 C13 C18 140(3)
C16 W1 C13 C18 -158(2)
C6 W1 C13 C18 -137(3)
C3 W1 C13 C18 103(3)
C17 C13 C14 C15 -2.6(11)
C18 C13 C14 C15 174.0(10)
W1 C13 C14 C15 -65.8(6)
C17 C13 C14 C19 -176.0(9)
C18 C13 C14 C19 0.7(17)
W1 C13 C14 C19 120.8(9)
C17 C13 C14 W1 63.2(8)
C18 C13 C14 W1 -120.1(12)
C2 W1 C14 C13 -115.8(16)
C1 W1 C14 C13 147.4(12)
Si1 W1 C14 C13 58.7(11)
C5 W1 C14 C13 -95.4(9)
C17 W1 C14 C13 -37.9(9)
C15 W1 C14 C13 -115.4(9)
C4 W1 C14 C13 -133.9(13)
C16 W1 C14 C13 -78.0(9)
C6 W1 C14 C13 -53.0(9)
C3 W1 C14 C13 25.4(12)
C2 W1 C14 C15 -0.4(13)
C1 W1 C14 C15 -97.2(9)
Si1 W1 C14 C15 174.1(7)
C13 W1 C14 C15 115.4(9)
C5 W1 C14 C15 20.0(5)
C17 W1 C14 C15 77.5(7)
C4 W1 C14 C15 -18.5(9)
C16 W1 C14 C15 37.3(6)
C6 W1 C14 C15 62.4(7)
C3 W1 C14 C15 140.8(14)
C2 W1 C14 C19 119.0(13)
C1 W1 C14 C19 22.2(17)
Si1 W1 C14 C19 -66.5(19)
C13 W1 C14 C19 -125(3)
C5 W1 C14 C19 139(2)
C17 W1 C14 C19 -163(2)
C15 W1 C14 C19 119(2)
C4 W1 C14 C19 101(3)
C16 W1 C14 C19 157(2)
C6 W1 C14 C19 -178(2)
C3 W1 C14 C19 -100(2)
C13 C14 C15 C16 0.9(10)
C19 C14 C15 C16 174.7(8)
W1 C14 C15 C16 -64.1(6)
C13 C14 C15 C20 -175.6(8)
C19 C14 C15 C20 -1.8(12)
W1 C14 C15 C20 119.4(8)
C13 C14 C15 W1 65.0(7)
C19 C14 C15 W1 -121.2(8)
C2 W1 C15 C14 179.7(8)
C1 W1 C15 C14 85.5(9)
Si1 W1 C15 C14 -20(3)
C13 W1 C15 C14 -37.6(7)
C5 W1 C15 C14 -123.9(13)
C17 W1 C15 C14 -81.3(8)
C4 W1 C15 C14 17.3(8)
C16 W1 C15 C14 -116.0(10)
C6 W1 C15 C14 -92.3(8)
C3 W1 C15 C14 -13.9(6)
C2 W1 C15 C16 -64.2(7)
C1 W1 C15 C16 -158.4(7)
Si1 W1 C15 C16 96(2)
C14 W1 C15 C16 116.0(10)
C13 W1 C15 C16 78.4(9)
C5 W1 C15 C16 -7.9(10)
C17 W1 C15 C16 34.7(8)
C4 W1 C15 C16 133.4(14)
C6 W1 C15 C16 23.8(7)
C3 W1 C15 C16 102.2(8)
C2 W1 C15 C20 60.6(15)
C1 W1 C15 C20 -33.6(14)
Si1 W1 C15 C20 -138.9(9)
C14 W1 C15 C20 -119(2)
C13 W1 C15 C20 -157(2)
C5 W1 C15 C20 117(2)
C17 W1 C15 C20 159.6(19)
C4 W1 C15 C20 -102(2)
C16 W1 C15 C20 124.8(19)
C6 W1 C15 C20 149(2)
C3 W1 C15 C20 -133.0(19)
C14 C15 C16 C17 1.3(12)
C20 C15 C16 C17 177.6(9)
W1 C15 C16 C17 -61.1(9)
C14 C15 C16 C21 -177.3(8)
C20 C15 C16 C21 -1.0(15)
W1 C15 C16 C21 120.3(9)
C14 C15 C16 W1 62.4(6)
C20 C15 C16 W1 -121.2(9)
C2 W1 C16 C17 -119.3(11)
C1 W1 C16 C17 147.9(10)
Si1 W1 C16 C17 -37.5(13)
C14 W1 C16 C17 82.4(11)
C13 W1 C16 C17 40.8(11)
C5 W1 C16 C17 127.8(18)
C15 W1 C16 C17 120.1(14)
C4 W1 C16 C17 101.9(12)
C6 W1 C16 C17 -2.7(17)
C3 W1 C16 C17 64.2(11)
C2 W1 C16 C15 120.6(8)
C1 W1 C16 C15 27.9(9)
Si1 W1 C16 C15 -157.5(7)
C14 W1 C16 C15 -37.7(7)
C13 W1 C16 C15 -79.2(9)
C5 W1 C16 C15 7.8(9)
C17 W1 C16 C15 -120.1(14)
C4 W1 C16 C15 -18.2(6)
C6 W1 C16 C15 -122.8(14)
C3 W1 C16 C15 -55.9(7)
C2 W1 C16 C21 1.0(13)
C1 W1 C16 C21 -91.8(13)
Si1 W1 C16 C21 82.8(13)
C14 W1 C16 C21 -157.4(18)
C13 W1 C16 C21 161.1(19)
C5 W1 C16 C21 -112(2)
C17 W1 C16 C21 120(2)
C15 W1 C16 C21 -119.7(18)
C4 W1 C16 C21 -137.9(18)
C6 W1 C16 C21 118(2)
C3 W1 C16 C21 -175.6(17)
C15 C16 C17 C13 -2.8(13)
C21 C16 C17 C13 175.8(9)
W1 C16 C17 C13 -64.1(8)
C15 C16 C17 C11 -170.5(11)
C21 C16 C17 C11 8(2)
W1 C16 C17 C11 128.2(15)
C15 C16 C17 W1 61.3(8)
C21 C16 C17 W1 -120.1(9)
C14 C13 C17 C16 3.3(13)
C18 C13 C17 C16 -173.4(11)
W1 C13 C17 C16 66.5(8)
C14 C13 C17 C11 171.5(11)
C18 C13 C17 C11 -5.2(19)
W1 C13 C17 C11 -125.3(12)
C14 C13 C17 W1 -63.2(8)
C18 C13 C17 W1 120.1(11)
C2 W1 C17 C16 65.2(11)
C1 W1 C17 C16 -65.2(18)
Si1 W1 C17 C16 157.0(9)
C14 W1 C17 C16 -76.9(10)
C13 W1 C17 C16 -112.9(12)
C5 W1 C17 C16 -19.3(7)
C15 W1 C17 C16 -35.6(8)
C4 W1 C17 C16 -56.9(9)
C6 W1 C17 C16 4(3)
C3 W1 C17 C16 -95.5(11)
C2 W1 C17 C13 178.1(8)
C1 W1 C17 C13 47.7(16)
Si1 W1 C17 C13 -90.1(8)
C14 W1 C17 C13 36.0(7)
C5 W1 C17 C13 93.6(9)
C15 W1 C17 C13 77.3(8)
C4 W1 C17 C13 56.0(8)
C16 W1 C17 C13 112.9(12)
C6 W1 C17 C13 117(4)
C3 W1 C17 C13 17.4(6)
C2 W1 C17 C11 -61.5(17)
C1 W1 C17 C11 168.1(10)
Si1 W1 C17 C11 30.3(18)
C14 W1 C17 C11 156(2)
C13 W1 C17 C11 120(2)
C5 W1 C17 C11 -146(2)
C15 W1 C17 C11 -162(2)
C4 W1 C17 C11 176(2)
C16 W1 C17 C11 -127(2)
C6 W1 C17 C11 -122(4)
C3 W1 C17 C11 138(2)
C2 W1 Si1 C23 -28.8(10)
C1 W1 Si1 C23 63.6(10)
C14 W1 Si1 C23 154.5(11)
C13 W1 Si1 C23 -174.1(13)
C5 W1 Si1 C23 -126.0(15)
C17 W1 Si1 C23 -134.3(12)
C15 W1 Si1 C23 170(2)
C4 W1 Si1 C23 146.9(11)
C16 W1 Si1 C23 -112.2(11)
C6 W1 Si1 C23 -127.0(12)
C3 W1 Si1 C23 164.8(11)
W1 Si1 C23 Si4 -158.3(9)
W1 Si1 C23 Si3 81.6(11)
W1 Si1 C23 Si2 -38.9(11)
Si1 C23 Si2 C24 -73.6(2)
Si4 C23 Si2 C24 41.3(2)
Si3 C23 Si2 C24 171.7(2)
Si1 C23 Si2 C26 43.6(2)
Si4 C23 Si2 C26 158.51(19)
Si3 C23 Si2 C26 -71.1(2)
Si1 C23 Si2 C25 163.8(2)
Si4 C23 Si2 C25 -81.3(2)
Si3 C23 Si2 C25 49.1(2)
Si1 C23 Si3 C27 -75.3(2)
Si4 C23 Si3 C27 169.4(2)
Si2 C23 Si3 C27 39.3(3)
Si1 C23 Si3 C29 42.2(2)
Si4 C23 Si3 C29 -73.1(2)
Si2 C23 Si3 C29 156.8(2)
Si1 C23 Si3 C28 164.1(2)
Si4 C23 Si3 C28 48.8(3)
Si2 C23 Si3 C28 -81.3(2)
Si1 C23 Si4 C30 -80.1(2)
Si3 C23 Si4 C30 34.8(2)
Si2 C23 Si4 C30 165.5(2)
Si1 C23 Si4 C31 160.04(19)
Si3 C23 Si4 C31 -85.1(2)
Si2 C23 Si4 C31 45.6(2)
Si1 C23 Si4 C32 37.6(2)
Si3 C23 Si4 C32 152.48(18)
Si2 C23 Si4 C32 -76.8(2)
